data_7110423
loop_
_publ_author_name
'Click, Damon R.'
'Scott, Brian L.'
'Watkin, John G.'

_publ_section_title
;
 Highly electrophilic lanthanide complexes containing fluorinated amido
 ligands: multiple Ln&#x00B7;&#x00B7;&#x00B7;F interactions, agostic
 interactions and \h6-arene coordination
;
_journal_issue 7
_journal_name_full 'Chemical Communications'
_journal_page_first 633
_journal_paper_doi 10.1039/a809275c
_journal_year 1999
_chemical_formula_sum 'C32 H35 F15 N3 O3.5 Sm'
_chemical_formula_weight 952.98
_chemical_name_systematic
; 
 ? 
;
_space_group_IT_number 2
_symmetry_cell_setting triclinic
_symmetry_space_group_name_Hall '-P 1'
_symmetry_space_group_name_H-M 'P -1'
_atom_sites_solution_hydrogens mixed
_atom_sites_solution_primary patterson
_atom_sites_solution_secondary difmap
_audit_creation_method SHELXL
_cell_angle_alpha 98.42(1)
_cell_angle_beta 95.81(1)
_cell_angle_gamma 114.02(1)
_cell_formula_units_Z 2
_cell_length_a 10.745(1)
_cell_length_b 10.773(1)
_cell_length_c 18.216(2)
_cell_measurement_reflns_used 27
_cell_measurement_temperature 203
_cell_measurement_theta_max 13
_cell_measurement_theta_min 12
_cell_volume 1874.8(4)
_computing_cell_refinement 'XSCANS 2.10b (Siemens, 1994)'
_computing_data_collection 'XSCANS 2.10b (Siemens, 1994)'
_computing_data_reduction 'XSCANS 2.10b (Siemens, 1994)'
_computing_molecular_graphics 'SHELXTL PC 4.2/360 (Siemens, 1990)'
_computing_publication_material 'SHELXTL PC 4.2/360 (Siemens, 1990)'
_computing_structure_refinement 'SHELXL-93 (Sheldrick, 1993)'
_computing_structure_solution 'SHELXS-86 (Sheldrick, 1990)'
_diffrn_ambient_temperature 203
_diffrn_measurement_device 'Siemens P4/PC'
_diffrn_measurement_method '\w scans'
_diffrn_radiation_monochromator graphite
_diffrn_radiation_source 'fine-focus sealed tube'
_diffrn_radiation_type MoK\a
_diffrn_radiation_wavelength 0.71073
_diffrn_reflns_av_R_equivalents 0.0377
_diffrn_reflns_av_sigmaI/netI 0.0431
_diffrn_reflns_limit_h_max 12
_diffrn_reflns_limit_h_min -1
_diffrn_reflns_limit_k_max 11
_diffrn_reflns_limit_k_min -12
_diffrn_reflns_limit_l_max 21
_diffrn_reflns_limit_l_min -21
_diffrn_reflns_number 7673
_diffrn_reflns_theta_max 25.00
_diffrn_reflns_theta_min 2.56
_diffrn_standards_decay_% 0
_diffrn_standards_interval_count 97
_diffrn_standards_number 3
_exptl_absorpt_coefficient_mu 1.679
_exptl_absorpt_correction_T_max 0.76
_exptl_absorpt_correction_T_min 0.57
_exptl_absorpt_correction_type empirical
_exptl_crystal_colour yellow
_exptl_crystal_density_diffrn 1.688
_exptl_crystal_density_method 'not measured'
_exptl_crystal_description parallelepiped
_exptl_crystal_F_000 946
_exptl_crystal_size_max 0.33
_exptl_crystal_size_mid 0.29
_exptl_crystal_size_min 0.16
_refine_diff_density_max 1.492
_refine_diff_density_min -0.525
_refine_diff_density_rms 0.117
_refine_ls_extinction_method none
_refine_ls_goodness_of_fit_all 1.109
_refine_ls_goodness_of_fit_obs 1.131
_refine_ls_hydrogen_treatment mixed
_refine_ls_matrix_type full
_refine_ls_number_parameters 498
_refine_ls_number_reflns 6535
_refine_ls_number_restraints 0
_refine_ls_restrained_S_all 1.109
_refine_ls_restrained_S_obs 1.131
_refine_ls_R_factor_all 0.0480
_refine_ls_R_factor_obs 0.0404
_refine_ls_shift/esd_max 0.000
_refine_ls_shift/esd_mean 0.000
_refine_ls_structure_factor_coef Fsqd
_refine_ls_weighting_details 'w=1/[\s^2^(Fo^2^)+(0.0664P)^2^+3.1239P] where P=(Fo^2^+2Fc^2^)/3'
_refine_ls_weighting_scheme calc
_refine_ls_wR_factor_all 0.1218
_refine_ls_wR_factor_obs 0.1165
_reflns_number_observed 5796
_reflns_number_total 6535
_reflns_observed_criterion >2sigma(I)
_cod_data_source_file 809275csup1.cif
_cod_data_source_block xr120
_cod_depositor_comments
;
The following automatic conversions were performed:

'_refine_ls_weighting_scheme' value 'calc
w=1/[\s^2^(Fo^2^)+(0.0664P)^2^+3.1239P] where P=(Fo^2^+2Fc^2^)/3' was
changed to 'calc'. New tag '_refine_ls_weighting_details' was
created. The value of the new tag was set to
'w=1/[\s^2^(Fo^2^)+(0.0664P)^2^+3.1239P] where P=(Fo^2^+2Fc^2^)/3'.

Automatic conversion script
Id: cif_fix_values 3143 2015-03-26 13:38:13Z robertas 

The following automatic conversions were performed:

'_atom_sites_solution_hydrogens' value 'geom and difmap' was changed
to 'mixed'.

Automatic conversion script
Id: cif_fix_values 6452 2018-10-05 10:23:21Z andrius 
;
_cod_original_cell_volume 1874.8(3)
_cod_original_formula_sum 'C32 H35 F15 N3 O3.50 Sm'
_cod_database_code 7110423

loop_
_symmetry_equiv_pos_as_xyz
'x, y, z'
'-x, -y, -z'

loop_
_atom_site_aniso_label
_atom_site_aniso_U_11
_atom_site_aniso_U_22
_atom_site_aniso_U_33
_atom_site_aniso_U_23
_atom_site_aniso_U_13
_atom_site_aniso_U_12
Sm1 0.0385(2) 0.0340(2) 0.0279(2) 0.00853(10) 0.01061(10) 0.01714(12)
F2 0.078(3) 0.075(3) 0.048(2) 0.010(2) 0.027(2) 0.046(2)
F3 0.092(3) 0.071(3) 0.081(3) 0.005(2) 0.015(2) 0.060(3)
F4 0.100(3) 0.061(2) 0.073(3) 0.023(2) 0.002(2) 0.048(2)
F5 0.076(3) 0.063(2) 0.038(2) 0.014(2) 0.008(2) 0.028(2)
F6 0.065(2) 0.053(2) 0.039(2) 0.0064(15) 0.017(2) 0.035(2)
F8 0.090(3) 0.068(2) 0.043(2) 0.024(2) 0.035(2) 0.032(2)
F9 0.085(3) 0.092(3) 0.066(3) -0.008(2) 0.041(2) 0.038(3)
F10 0.071(3) 0.056(2) 0.107(4) -0.019(2) 0.008(2) 0.039(2)
F11 0.073(3) 0.040(2) 0.096(3) 0.022(2) 0.007(2) 0.024(2)
F12 0.062(2) 0.046(2) 0.043(2) 0.0176(15) 0.021(2) 0.021(2)
F14 0.086(3) 0.091(3) 0.091(3) 0.061(3) 0.044(3) 0.042(3)
F15 0.145(5) 0.223(7) 0.081(3) 0.111(4) 0.080(3) 0.140(5)
F16 0.133(5) 0.283(9) 0.028(2) 0.024(3) 0.016(2) 0.157(6)
F17 0.088(3) 0.139(5) 0.056(3) -0.028(3) -0.011(2) 0.060(3)
F18 0.060(2) 0.064(2) 0.046(2) 0.007(2) 0.007(2) 0.023(2)
O1 0.043(2) 0.054(2) 0.031(2) 0.005(2) 0.010(2) 0.016(2)
O2 0.060(3) 0.035(2) 0.046(2) 0.007(2) 0.021(2) 0.015(2)
O3 0.043(2) 0.057(3) 0.053(2) 0.021(2) 0.013(2) 0.023(2)
N1 0.063(3) 0.050(3) 0.033(2) 0.013(2) 0.018(2) 0.032(3)
N2 0.053(3) 0.039(3) 0.036(2) 0.014(2) 0.018(2) 0.023(2)
N3 0.047(3) 0.055(3) 0.032(2) 0.015(2) 0.011(2) 0.021(2)
C1 0.034(3) 0.038(3) 0.038(3) 0.007(2) 0.009(2) 0.014(2)
C2 0.045(3) 0.044(3) 0.039(3) 0.003(2) 0.007(2) 0.022(3)
C3 0.048(3) 0.041(3) 0.060(4) -0.001(3) 0.006(3) 0.025(3)
C4 0.052(4) 0.044(3) 0.051(3) 0.011(3) 0.002(3) 0.022(3)
C5 0.045(3) 0.041(3) 0.037(3) 0.006(2) 0.004(2) 0.011(3)
C6 0.039(3) 0.036(3) 0.041(3) 0.006(2) 0.011(2) 0.016(2)
C7 0.037(3) 0.031(3) 0.032(3) 0.003(2) 0.009(2) 0.012(2)
C8 0.046(3) 0.046(3) 0.039(3) 0.007(2) 0.013(2) 0.017(3)
C9 0.042(3) 0.054(4) 0.049(3) -0.014(3) 0.015(3) 0.014(3)
C10 0.043(3) 0.039(3) 0.071(4) -0.011(3) 0.004(3) 0.018(3)
C11 0.043(3) 0.026(3) 0.061(4) 0.003(2) -0.002(3) 0.008(2)
C12 0.036(3) 0.033(3) 0.038(3) 0.004(2) 0.007(2) 0.010(2)
C13 0.043(3) 0.076(4) 0.041(3) 0.029(3) 0.021(3) 0.037(3)
C14 0.066(4) 0.106(6) 0.054(4) 0.047(4) 0.031(3) 0.062(5)
C15 0.093(6) 0.165(10) 0.050(4) 0.064(6) 0.041(4) 0.100(7)
C16 0.096(6) 0.194(11) 0.025(3) 0.026(5) 0.017(4) 0.112(8)
C17 0.063(4) 0.125(7) 0.037(4) -0.004(4) 0.000(3) 0.062(5)
C18 0.050(3) 0.081(5) 0.034(3) 0.012(3) 0.010(3) 0.040(4)
C19 0.055(4) 0.055(4) 0.032(3) -0.004(3) 0.006(3) 0.016(3)
C20 0.063(4) 0.047(4) 0.043(3) 0.001(3) 0.002(3) 0.012(3)
C21 0.047(3) 0.058(4) 0.051(4) 0.014(3) 0.007(3) 0.016(3)
C22 0.043(3) 0.054(4) 0.039(3) 0.012(3) 0.011(2) 0.013(3)
C23 0.074(5) 0.041(3) 0.060(4) 0.018(3) 0.033(3) 0.020(3)
C24 0.083(6) 0.062(5) 0.090(6) 0.028(4) 0.034(5) 0.009(4)
C25 0.105(7) 0.048(4) 0.090(6) 0.002(4) 0.010(5) -0.005(5)
C26 0.098(6) 0.055(4) 0.068(5) -0.012(4) 0.024(5) 0.003(4)
C27 0.055(4) 0.079(5) 0.065(4) 0.025(4) 0.007(3) 0.038(4)
C28 0.077(6) 0.131(9) 0.132(9) 0.070(7) 0.034(6) 0.068(6)
C29 0.066(5) 0.095(7) 0.178(11) 0.038(7) 0.052(6) 0.050(5)
C30 0.041(4) 0.069(5) 0.093(6) 0.028(4) 0.021(4) 0.019(3)

loop_
_atom_site_label
_atom_site_type_symbol
_atom_site_fract_x
_atom_site_fract_y
_atom_site_fract_z
_atom_site_U_iso_or_equiv
_atom_site_thermal_displace_type
_atom_site_occupancy
_atom_site_calc_flag
_atom_site_refinement_flags
Sm1 Sm 0.16393(3) 0.05638(3) 0.226477(13) 0.03232(11) Uani 1 d .
F2 F -0.0661(4) 0.3671(4) 0.3318(2) 0.0616(10) Uani 1 d .
F3 F -0.1293(5) 0.5329(5) 0.2521(3) 0.0745(12) Uani 1 d .
F4 F -0.0948(5) 0.5277(4) 0.1068(2) 0.0737(12) Uani 1 d .
F5 F 0.0087(4) 0.3548(4) 0.0411(2) 0.0594(9) Uani 1 d .
F6 F 0.0704(4) 0.1854(4) 0.1196(2) 0.0490(8) Uani 1 d .
F8 F 0.3272(5) -0.0191(4) -0.0275(2) 0.0645(10) Uani 1 d .
F9 F 0.4060(5) -0.2225(5) -0.0683(3) 0.0818(14) Uani 1 d .
F10 F 0.3816(5) -0.4143(4) 0.0188(3) 0.0788(13) Uani 1 d .
F11 F 0.2695(4) -0.4004(4) 0.1452(3) 0.0692(11) Uani 1 d .
F12 F 0.1819(4) -0.2023(3) 0.1837(2) 0.0492(8) Uani 1 d .
F14 F -0.0137(5) -0.2712(5) 0.4121(3) 0.0809(13) Uani 1 d .
F15 F 0.0490(6) -0.1796(8) 0.5635(3) 0.115(2) Uani 1 d .
F16 F 0.2093(6) 0.0920(8) 0.6263(2) 0.125(3) Uani 1 d .
F17 F 0.3172(6) 0.2722(7) 0.5338(3) 0.098(2) Uani 1 d .
F18 F 0.2577(4) 0.1820(4) 0.3825(2) 0.0586(9) Uani 1 d .
O1 O -0.0658(4) -0.1145(4) 0.1608(2) 0.0446(9) Uani 1 d .
O2 O 0.3400(4) 0.2949(4) 0.2252(2) 0.0483(10) Uani 1 d .
O3 O 0.3935(4) 0.0608(4) 0.2722(2) 0.0490(10) Uani 1 d .
O4 O 0.6240(17) 0.2678(17) 0.4579(9) 0.114(5) Uiso 0.50 d P
N1 N 0.0435(6) 0.1879(6) 0.2654(3) 0.0449(12) Uani 1 d .
N2 N 0.2167(5) 0.0015(5) 0.1061(3) 0.0402(11) Uani 1 d .
N3 N 0.0931(5) -0.0849(6) 0.3152(3) 0.0438(11) Uani 1 d .
HN1 H 0.0380(91) 0.1998(90) 0.3037(48) 0.080 Uiso 1 d .
HN2 H 0.1983(90) 0.0377(89) 0.0764(49) 0.080 Uiso 1 d .
HN3 H 0.0432(87) -0.1768(89) 0.2941(47) 0.080 Uiso 1 d .
C1 C 0.0060(5) 0.2706(6) 0.2285(3) 0.0370(11) Uani 1 d .
C2 C -0.0477(6) 0.3624(6) 0.2587(3) 0.0428(13) Uani 1 d .
C3 C -0.0815(6) 0.4458(6) 0.2187(4) 0.0493(14) Uani 1 d .
C4 C -0.0648(7) 0.4432(6) 0.1452(4) 0.0489(14) Uani 1 d .
C5 C -0.0124(6) 0.3565(6) 0.1128(3) 0.0439(13) Uani 1 d .
C6 C 0.0195(6) 0.2734(6) 0.1527(3) 0.0385(12) Uani 1 d .
C7 C 0.2545(5) -0.1006(5) 0.0812(3) 0.0345(11) Uani 1 d .
C8 C 0.3115(6) -0.1140(6) 0.0163(3) 0.0446(13) Uani 1 d .
C9 C 0.3531(6) -0.2178(7) -0.0048(4) 0.053(2) Uani 1 d .
C10 C 0.3388(7) -0.3151(6) 0.0380(4) 0.054(2) Uani 1 d .
C11 C 0.2833(6) -0.3075(6) 0.1014(4) 0.0470(14) Uani 1 d .
C12 C 0.2409(6) -0.2045(5) 0.1214(3) 0.0378(12) Uani 1 d .
C13 C 0.1210(6) -0.0468(7) 0.3914(3) 0.0465(14) Uani 1 d .
C14 C 0.0701(8) -0.1370(9) 0.4411(4) 0.062(2) Uani 1 d .
C15 C 0.1027(10) -0.0886(13) 0.5194(5) 0.081(3) Uani 1 d .
C16 C 0.1858(10) 0.0470(14) 0.5507(4) 0.088(3) Uani 1 d .
C17 C 0.2369(8) 0.1383(10) 0.5047(4) 0.071(2) Uani 1 d .
C18 C 0.2059(7) 0.0906(8) 0.4278(3) 0.051(2) Uani 1 d .
C19 C -0.1125(7) -0.1687(7) 0.0803(3) 0.052(2) Uani 1 d .
H19A H -0.0715(7) -0.2299(7) 0.0622(3) 0.062 Uiso 1 calc R
H19B H -0.0876(7) -0.0936(7) 0.0530(3) 0.062 Uiso 1 calc R
C20 C -0.2685(7) -0.2478(7) 0.0699(4) 0.057(2) Uani 1 d .
H20A H -0.3132(7) -0.2378(7) 0.0236(4) 0.068 Uiso 1 calc R
H20B H -0.2953(7) -0.3458(7) 0.0686(4) 0.068 Uiso 1 calc R
C21 C -0.3055(7) -0.1824(7) 0.1373(4) 0.054(2) Uani 1 d .
H21A H -0.3926(7) -0.2455(7) 0.1485(4) 0.065 Uiso 1 calc R
H21B H -0.3114(7) -0.0974(7) 0.1301(4) 0.065 Uiso 1 calc R
C22 C -0.1861(6) -0.1536(7) 0.1982(3) 0.0475(14) Uani 1 d .
H22A H -0.1746(6) -0.0786(7) 0.2389(3) 0.057 Uiso 1 calc R
H22B H -0.2004(6) -0.2357(7) 0.2186(3) 0.057 Uiso 1 calc R
C23 C 0.3958(8) 0.3483(7) 0.1616(4) 0.058(2) Uani 1 d .
H23A H 0.3329(8) 0.3754(7) 0.1333(4) 0.069 Uiso 1 calc R
H23B H 0.4105(8) 0.2786(7) 0.1282(4) 0.069 Uiso 1 calc R
C24 C 0.5295(9) 0.4708(8) 0.1938(5) 0.083(3) Uani 1 d .
H24A H 0.5506(9) 0.5387(8) 0.1619(5) 0.100 Uiso 1 calc R
H24B H 0.6049(9) 0.4436(8) 0.2005(5) 0.100 Uiso 1 calc R
C25 C 0.5042(11) 0.5265(8) 0.2678(5) 0.096(3) Uani 1 d .
H25A H 0.5880(11) 0.5645(8) 0.3054(5) 0.115 Uiso 1 calc R
H25B H 0.4743(11) 0.5992(8) 0.2633(5) 0.115 Uiso 1 calc R
C26 C 0.3946(10) 0.4081(8) 0.2891(5) 0.085(3) Uani 1 d .
H26A H 0.4326(10) 0.3819(8) 0.3317(5) 0.103 Uiso 1 calc R
H26B H 0.3219(10) 0.4331(8) 0.3033(5) 0.103 Uiso 1 calc R
C27 C 0.4170(7) -0.0211(8) 0.3233(4) 0.062(2) Uani 1 d .
H27A H 0.3355(7) -0.1080(8) 0.3178(4) 0.075 Uiso 1 calc R
H27B H 0.4389(7) 0.0291(8) 0.3752(4) 0.075 Uiso 1 calc R
C28 C 0.5356(10) -0.0469(12) 0.3024(7) 0.100(3) Uani 1 d .
H28A H 0.5909(10) -0.0518(12) 0.3465(7) 0.120 Uiso 1 calc R
H28B H 0.5036(10) -0.1330(12) 0.2656(7) 0.120 Uiso 1 calc R
C29 C 0.6132(10) 0.0687(11) 0.2715(8) 0.104(4) Uani 1 d .
H29A H 0.6526(10) 0.0395(11) 0.2304(8) 0.125 Uiso 1 calc R
H29B H 0.6883(10) 0.1385(11) 0.3097(8) 0.125 Uiso 1 calc R
C30 C 0.5196(7) 0.1263(8) 0.2437(5) 0.067(2) Uani 1 d .
H30A H 0.5603(7) 0.2261(8) 0.2618(5) 0.081 Uiso 1 calc R
H30B H 0.5012(7) 0.1066(8) 0.1890(5) 0.081 Uiso 1 calc R
C31 C 0.7121(23) 0.4062(23) 0.4613(12) 0.097(6) Uiso 0.50 d P
C32 C 0.7618(21) 0.4534(21) 0.5414(11) 0.088(5) Uiso 0.50 d P
C33 C 0.7076(17) 0.3384(17) 0.5801(9) 0.070(4) Uiso 0.50 d P
C34 C 0.6271(15) 0.2190(15) 0.5216(8) 0.058(3) Uiso 0.50 d P

loop_
_atom_type_symbol
_atom_type_description
_atom_type_scat_dispersion_real
_atom_type_scat_dispersion_imag
_atom_type_scat_source
C C 0.0033 0.0016 'International Tables Vol C Tables 4.2.6.8 and 6.1.1.4'
H H 0.0000 0.0000 'International Tables Vol C Tables 4.2.6.8 and 6.1.1.4'
N N 0.0061 0.0033 'International Tables Vol C Tables 4.2.6.8 and 6.1.1.4'
F F 0.0171 0.0103 'International Tables Vol C Tables 4.2.6.8 and 6.1.1.4'
Sm Sm -0.1638 3.4418 'International Tables Vol C Tables 4.2.6.8 and 6.1.1.4'
O O 0.0106 0.0060 'International Tables Vol C Tables 4.2.6.8 and 6.1.1.4'

loop_
_geom_angle_atom_site_label_1
_geom_angle_atom_site_label_2
_geom_angle_atom_site_label_3
_geom_angle
N3 Sm1 N1 93.1(2)
N3 Sm1 N2 129.1(2)
N1 Sm1 N2 129.7(2)
N3 Sm1 O1 78.7(2)
N1 Sm1 O1 83.5(2)
N2 Sm1 O1 80.36(15)
N3 Sm1 O2 137.6(2)
N1 Sm1 O2 79.9(2)
N2 Sm1 O2 83.10(15)
O1 Sm1 O2 140.35(14)
N3 Sm1 O3 82.4(2)
N1 Sm1 O3 135.0(2)
N2 Sm1 O3 83.1(2)
O1 Sm1 O3 137.93(14)
O2 Sm1 O3 74.37(14)
N3 Sm1 F18 61.7(2)
N1 Sm1 F18 69.68(15)
N2 Sm1 F18 149.03(15)
O1 Sm1 F18 129.54(11)
O2 Sm1 F18 76.89(12)
O3 Sm1 F18 68.95(12)
N3 Sm1 F12 68.39(14)
N1 Sm1 F12 152.2(2)
N2 Sm1 F12 61.22(13)
O1 Sm1 F12 72.92(12)
O2 Sm1 F12 127.81(12)
O3 Sm1 F12 65.20(12)
F18 Sm1 F12 114.71(10)
N3 Sm1 F6 143.50(14)
N1 Sm1 F6 61.13(13)
N2 Sm1 F6 68.65(13)
O1 Sm1 F6 73.40(12)
O2 Sm1 F6 67.03(13)
O3 Sm1 F6 134.00(12)
F18 Sm1 F6 122.39(10)
F12 Sm1 F6 122.85(9)
C6 F6 Sm1 112.2(3)
C12 F12 Sm1 111.1(3)
C18 F18 Sm1 112.6(3)
C19 O1 C22 109.0(4)
C19 O1 Sm1 128.0(3)
C22 O1 Sm1 121.8(3)
C26 O2 C23 107.5(5)
C26 O2 Sm1 124.1(4)
C23 O2 Sm1 128.2(4)
C30 O3 C27 107.6(5)
C30 O3 Sm1 126.4(4)
C27 O3 Sm1 125.2(4)
C34 O4 C31 117.2(16)
C1 N1 Sm1 128.8(4)
C7 N2 Sm1 127.4(3)
C13 N3 Sm1 128.3(4)
N1 C1 C6 121.3(5)
N1 C1 C2 126.2(5)
C6 C1 C2 112.5(5)
F2 C2 C3 119.2(5)
F2 C2 C1 117.3(5)
C3 C2 C1 123.5(5)
F3 C3 C4 119.5(6)
F3 C3 C2 120.0(6)
C4 C3 C2 120.6(5)
F4 C4 C3 120.3(6)
F4 C4 C5 121.0(6)
C3 C4 C5 118.6(5)
F5 C5 C6 119.9(5)
F5 C5 C4 119.8(5)
C6 C5 C4 120.3(5)
C5 C6 F6 120.0(5)
C5 C6 C1 124.5(5)
F6 C6 C1 115.5(5)
N2 C7 C12 120.7(5)
N2 C7 C8 126.2(5)
C12 C7 C8 113.1(5)
F8 C8 C9 118.6(5)
F8 C8 C7 117.8(5)
C9 C8 C7 123.6(6)
F9 C9 C10 120.5(6)
F9 C9 C8 119.3(6)
C10 C9 C8 120.2(6)
F10 C10 C11 120.7(7)
F10 C10 C9 120.6(6)
C11 C10 C9 118.7(6)
F11 C11 C10 120.1(6)
F11 C11 C12 119.4(6)
C10 C11 C12 120.5(6)
F12 C12 C11 119.1(5)
F12 C12 C7 117.0(5)
C11 C12 C7 123.9(5)
N3 C13 C18 121.1(5)
N3 C13 C14 125.0(7)
C18 C13 C14 113.9(6)
F14 C14 C15 119.8(7)
F14 C14 C13 118.9(6)
C15 C14 C13 121.3(9)
F15 C15 C16 120.2(9)
F15 C15 C14 118.3(11)
C16 C15 C14 121.4(8)
F16 C16 C15 120.0(10)
F16 C16 C17 120.7(11)
C15 C16 C17 119.2(7)
F17 C17 C16 120.5(7)
F17 C17 C18 120.0(8)
C16 C17 C18 119.4(9)
F18 C18 C17 119.0(7)
F18 C18 C13 116.3(5)
C17 C18 C13 124.7(7)
O1 C19 C20 105.5(5)
C21 C20 C19 104.0(5)
C20 C21 C22 102.0(6)
O1 C22 C21 104.6(5)
O2 C23 C24 105.9(6)
C23 C24 C25 103.0(7)
C26 C25 C24 106.2(6)
O2 C26 C25 107.7(7)
O3 C27 C28 105.6(6)
C29 C28 C27 104.6(7)
C28 C29 C30 108.1(7)
O3 C30 C29 106.5(7)
O4 C31 C32 100.6(17)
C31 C32 C33 110.6(17)
C34 C33 C32 105.1(14)
O4 C34 C33 105.6(14)

loop_
_geom_bond_atom_site_label_1
_geom_bond_atom_site_label_2
_geom_bond_distance
Sm1 N3 2.352(5)
Sm1 N1 2.360(5)
Sm1 N2 2.371(5)
Sm1 O1 2.444(4)
Sm1 O2 2.500(4)
Sm1 O3 2.502(4)
Sm1 F18 2.847(4)
Sm1 F12 2.870(3)
Sm1 F6 2.876(3)
F2 C2 1.361(7)
F3 C3 1.343(7)
F4 C4 1.343(7)
F5 C5 1.346(7)
F6 C6 1.372(6)
F8 C8 1.355(7)
F9 C9 1.342(7)
F10 C10 1.341(7)
F11 C11 1.340(7)
F12 C12 1.358(6)
F14 C14 1.341(10)
F15 C15 1.343(10)
F16 C16 1.353(8)
F17 C17 1.333(11)
F18 C18 1.358(7)
O1 C19 1.450(6)
O1 C22 1.461(7)
O2 C26 1.432(8)
O2 C23 1.445(7)
O3 C30 1.440(8)
O3 C27 1.443(8)
O4 C34 1.34(2)
O4 C31 1.39(2)
N1 C1 1.350(7)
N2 C7 1.356(7)
N3 C13 1.355(7)
C1 C6 1.406(7)
C1 C2 1.408(8)
C2 C3 1.369(9)
C3 C4 1.367(9)
C4 C5 1.368(9)
C5 C6 1.356(8)
C7 C12 1.393(7)
C7 C8 1.399(7)
C8 C9 1.384(9)
C9 C10 1.366(10)
C10 C11 1.360(9)
C11 C12 1.377(8)
C13 C18 1.398(9)
C13 C14 1.409(9)
C14 C15 1.400(11)
C15 C16 1.359(14)
C16 C17 1.365(13)
C17 C18 1.376(9)
C19 C20 1.515(9)
C20 C21 1.496(9)
C21 C22 1.504(9)
C23 C24 1.486(11)
C24 C25 1.490(12)
C25 C26 1.476(11)
C27 C28 1.484(11)
C28 C29 1.421(13)
C29 C30 1.467(12)
C31 C32 1.44(3)
C32 C33 1.46(2)
C33 C34 1.43(2)
